data_7118357
loop_
_publ_author_name
'Laubenstein, R.'
'\,Serb, M-D'
'Englert, U.'
'Raabe, G.'
'Braun, T.'
'Braun, B.'

_publ_section_title
;
 Is it all in the hinge? A kryptoracemate and three of its alternative
 racemic polymorphs of an aminonitrile.
;
_journal_issue 6
_journal_name_full 'Chemical communications (Cambridge, England)'
_journal_page_first 1214
_journal_page_last 1217
_journal_paper_doi 10.1039/c5cc08992a
_journal_volume 52
_journal_year 2016
_chemical_absolute_configuration ad
_chemical_formula_moiety 'C14 H7 F5 N2'
_chemical_formula_sum 'C14 H7 F5 N2'
_chemical_formula_weight 298.22
_chemical_name_systematic rl048-krypto1
_space_group_crystal_system orthorhombic
_space_group_IT_number 19
_space_group_name_Hall 'P 2ac 2ab'
_space_group_name_H-M_alt 'P 21 21 21'
_symmetry_space_group_name_Hall 'P 2ac 2ab'
_symmetry_space_group_name_H-M 'P 21 21 21'
_atom_sites_solution_hydrogens mixed
_audit_creation_method SHELXL-2013
_audit_update_record
;
2015-07-22 deposited with the CCDC.
2015-11-18 downloaded from the CCDC.
;
_cell_angle_alpha 90
_cell_angle_beta 90
_cell_angle_gamma 90
_cell_formula_units_Z 8
_cell_length_a 7.6294(5)
_cell_length_b 12.6995(8)
_cell_length_c 25.8239(17)
_cell_measurement_reflns_used 3940
_cell_measurement_temperature 100(2)
_cell_measurement_theta_max 25.81
_cell_measurement_theta_min 2.79
_cell_volume 2502.1(3)
_computing_cell_refinement 'Bruker SAINT'
_computing_data_collection 'Bruker APEX2'
_computing_data_reduction 'Bruker SAINT'
_computing_molecular_graphics 'Bruker SHELXTL'
_computing_publication_material 'Bruker SHELXTL'
_computing_structure_refinement 'SHELXL-2014 (Sheldrick 2014)'
_computing_structure_solution 'SHELXS-97 (Sheldrick 2008)'
_diffrn_ambient_temperature 100(2)
_diffrn_measured_fraction_theta_full 0.999
_diffrn_measured_fraction_theta_max 0.984
_diffrn_measurement_device_type 'Bruker D8 VENTURE'
_diffrn_measurement_method '\f and \w scans'
_diffrn_radiation_type CuK\a
_diffrn_radiation_wavelength 1.54178
_diffrn_reflns_av_R_equivalents 0.0366
_diffrn_reflns_av_unetI/netI 0.0282
_diffrn_reflns_laue_measured_fraction_full 0.999
_diffrn_reflns_laue_measured_fraction_max 0.984
_diffrn_reflns_limit_h_max 9
_diffrn_reflns_limit_h_min -9
_diffrn_reflns_limit_k_max 14
_diffrn_reflns_limit_k_min -15
_diffrn_reflns_limit_l_max 32
_diffrn_reflns_limit_l_min -27
_diffrn_reflns_number 15750
_diffrn_reflns_point_group_measured_fraction_full 0.987
_diffrn_reflns_point_group_measured_fraction_max 0.947
_diffrn_reflns_theta_full 67.679
_diffrn_reflns_theta_max 74.684
_diffrn_reflns_theta_min 3.879
_exptl_absorpt_coefficient_mu 1.311
_exptl_absorpt_correction_T_max 0.7538
_exptl_absorpt_correction_T_min 0.6662
_exptl_absorpt_correction_type multi-scan
_exptl_absorpt_process_details SADABS
_exptl_crystal_colour colorles
_exptl_crystal_density_diffrn 1.583
_exptl_crystal_description block
_exptl_crystal_F_000 1200
_exptl_crystal_recrystallization_method 'evaporation '
_exptl_crystal_size_max 0.360
_exptl_crystal_size_mid 0.120
_exptl_crystal_size_min 0.080
_refine_diff_density_max 0.135
_refine_diff_density_min -0.171
_refine_diff_density_rms 0.035
_refine_ls_abs_structure_details
;
 Flack x determined using 1867 quotients [(I+)-(I-)]/[(I+)+(I-)]
 (Parsons and Flack (2004), Acta Cryst. A60, s61).
;
_refine_ls_abs_structure_Flack 0.05(3)
_refine_ls_extinction_method none
_refine_ls_goodness_of_fit_ref 1.031
_refine_ls_hydrogen_treatment mixed
_refine_ls_matrix_type full
_refine_ls_number_parameters 387
_refine_ls_number_reflns 4872
_refine_ls_number_restraints 0
_refine_ls_restrained_S_all 1.031
_refine_ls_R_factor_all 0.0272
_refine_ls_R_factor_gt 0.0256
_refine_ls_shift/su_max 0.001
_refine_ls_shift/su_mean 0.000
_refine_ls_structure_factor_coef Fsqd
_refine_ls_weighting_details 'w=1/[\s^2^(Fo^2^)+(0.0375P)^2^+0.3246P] where P=(Fo^2^+2Fc^2^)/3'
_refine_ls_weighting_scheme calc
_refine_ls_wR_factor_gt 0.0669
_refine_ls_wR_factor_ref 0.0684
_reflns_Friedel_coverage 0.685
_reflns_friedel_fraction_full 0.970
_reflns_friedel_fraction_max 0.899
_reflns_number_gt 4677
_reflns_number_total 4872
_reflns_threshold_expression 'I > 2\s(I)'
_cod_data_source_file c5cc08992a2.cif
_cod_data_source_block rl048
_cod_database_code 7118357
_shelx_space_group_comment
;
The symmetry employed for this shelxl refinement is uniquely defined
by the following loop, which should always be used as a source of
symmetry information in preference to the above space-group names.
They are only intended as comments.
;
_shelx_estimated_absorpt_t_min 0.650
_shelx_estimated_absorpt_t_max 0.902
_shelxl_version_number 2013-4

loop_
_space_group_symop_operation_xyz
'x, y, z'
'-x+1/2, -y, z+1/2'
'x+1/2, -y+1/2, -z'
'-x, y+1/2, -z+1/2'

loop_
_atom_site_label
_atom_site_type_symbol
_atom_site_fract_x
_atom_site_fract_y
_atom_site_fract_z
_atom_site_U_iso_or_equiv
_atom_site_adp_type
_atom_site_occupancy
_atom_site_site_symmetry_order
_atom_site_calc_flag
_atom_site_refinement_flags_posn
_atom_site_refinement_flags_adp
F1 F 0.31414(17) 0.93788(9) 0.88751(5) 0.0396(3) Uani 1 1 d . .
F2 F 0.55814(19) 0.99662(10) 0.95791(4) 0.0447(3) Uani 1 1 d . .
F3 F 0.89480(19) 1.03030(11) 0.92793(5) 0.0475(3) Uani 1 1 d . .
F4 F 0.98442(16) 1.00627(11) 0.82720(5) 0.0402(3) Uani 1 1 d . .
F5 F 0.40243(15) 0.91459(9) 0.78694(4) 0.0328(3) Uani 1 1 d . .
F6 F 0.6973(2) 0.69175(10) 0.83653(5) 0.0460(3) Uani 1 1 d . .
F7 F 0.5967(2) 0.76084(9) 0.93196(5) 0.0504(4) Uani 1 1 d . .
F8 F 0.6015(2) 0.62884(9) 1.01389(5) 0.0429(3) Uani 1 1 d . .
F9 F 0.70979(16) 0.42788(8) 1.00196(4) 0.0285(2) Uani 1 1 d . .
F10 F 0.80382(17) 0.49132(9) 0.82391(4) 0.0348(3) Uani 1 1 d . .
N1 N 0.7732(2) 1.05246(12) 0.72619(6) 0.0285(4) Uani 1 1 d . .
H1 H 0.833(3) 1.0953(18) 0.7439(9) 0.028(6) Uiso 1 1 d . .
N2 N 1.0168(2) 0.82157(15) 0.73659(7) 0.0379(4) Uani 1 1 d . .
N3 N 0.6846(2) 0.26241(12) 0.91436(6) 0.0241(3) Uani 1 1 d . .
H3 H 0.642(3) 0.2584(16) 0.9474(9) 0.027(6) Uiso 1 1 d . .
N4 N 1.0660(2) 0.29128(13) 0.97382(6) 0.0290(4) Uani 1 1 d . .
C1 C 0.4787(3) 0.95459(15) 0.87240(8) 0.0292(4) Uani 1 1 d . .
C2 C 0.6036(3) 0.98445(15) 0.90818(7) 0.0319(4) Uani 1 1 d . .
C3 C 0.7744(3) 1.00125(16) 0.89318(8) 0.0325(4) Uani 1 1 d . .
C4 C 0.8185(3) 0.98812(15) 0.84175(8) 0.0288(4) Uani 1 1 d . .
C5 C 0.6970(2) 0.95856(14) 0.80458(7) 0.0243(4) Uani 1 1 d . .
C6 C 0.5265(2) 0.94226(14) 0.82115(7) 0.0255(4) Uani 1 1 d . .
C7 C 0.7470(2) 0.94895(14) 0.74802(7) 0.0260(4) Uani 1 1 d . .
H7 H 0.6458 0.9160 0.7295 0.031 Uiso 1 1 calc R U
C8 C 0.7842(2) 1.06881(14) 0.67238(7) 0.0261(4) Uani 1 1 d . .
C9 C 0.7454(3) 0.99111(16) 0.63617(7) 0.0297(4) Uani 1 1 d . .
H9 H 0.7141 0.9223 0.6473 0.036 Uiso 1 1 calc R U
C10 C 0.7528(3) 1.01474(17) 0.58355(8) 0.0369(5) Uani 1 1 d . .
H10 H 0.7248 0.9618 0.5589 0.044 Uiso 1 1 calc R U
C11 C 0.8001(4) 1.11374(18) 0.56667(8) 0.0424(5) Uani 1 1 d . .
H11 H 0.8055 1.1290 0.5307 0.051 Uiso 1 1 calc R U
C12 C 0.8399(3) 1.19094(18) 0.60303(8) 0.0408(5) Uani 1 1 d . .
H12 H 0.8733 1.2593 0.5918 0.049 Uiso 1 1 calc R U
C13 C 0.8313(3) 1.16891(15) 0.65537(8) 0.0327(4) Uani 1 1 d . .
H13 H 0.8576 1.2224 0.6799 0.039 Uiso 1 1 calc R U
C14 C 0.9009(3) 0.87763(15) 0.74177(8) 0.0293(4) Uani 1 1 d . .
C15 C 0.7010(3) 0.62628(15) 0.87755(7) 0.0316(4) Uani 1 1 d . .
C16 C 0.6507(3) 0.66143(15) 0.92540(8) 0.0346(5) Uani 1 1 d . .
C17 C 0.6543(3) 0.59432(15) 0.96756(7) 0.0301(4) Uani 1 1 d . .
C18 C 0.7098(2) 0.49233(14) 0.96065(7) 0.0235(4) Uani 1 1 d . .
C19 C 0.7638(2) 0.45420(13) 0.91293(7) 0.0221(4) Uani 1 1 d . .
C20 C 0.7560(3) 0.52350(14) 0.87159(7) 0.0255(4) Uani 1 1 d . .
C21 C 0.8217(2) 0.33965(13) 0.90643(7) 0.0225(4) Uani 1 1 d . .
H21 H 0.8692 0.3306 0.8706 0.027 Uiso 1 1 calc R U
C22 C 0.5572(2) 0.24269(13) 0.87645(7) 0.0229(4) Uani 1 1 d . .
C23 C 0.3904(3) 0.21127(14) 0.89298(8) 0.0260(4) Uani 1 1 d . .
H23 H 0.3622 0.2126 0.9288 0.031 Uiso 1 1 calc R U
C24 C 0.2666(3) 0.17845(14) 0.85748(8) 0.0302(4) Uani 1 1 d . .
H24 H 0.1540 0.1570 0.8691 0.036 Uiso 1 1 calc R U
C25 C 0.3049(3) 0.17648(15) 0.80488(8) 0.0319(4) Uani 1 1 d . .
H25 H 0.2208 0.1515 0.7807 0.038 Uiso 1 1 calc R U
C26 C 0.4674(3) 0.21146(14) 0.78832(8) 0.0301(4) Uani 1 1 d . .
H26 H 0.4932 0.2123 0.7523 0.036 Uiso 1 1 calc R U
C27 C 0.5932(3) 0.24525(13) 0.82339(7) 0.0261(4) Uani 1 1 d . .
H27 H 0.7035 0.2700 0.8114 0.031 Uiso 1 1 calc R U
C28 C 0.9624(2) 0.31407(13) 0.94374(7) 0.0235(4) Uani 1 1 d . .

loop_
_atom_site_aniso_label
_atom_site_aniso_U_11
_atom_site_aniso_U_22
_atom_site_aniso_U_33
_atom_site_aniso_U_23
_atom_site_aniso_U_13
_atom_site_aniso_U_12
F1 0.0396(6) 0.0312(6) 0.0479(7) 0.0027(5) 0.0170(6) -0.0016(5)
F2 0.0702(9) 0.0387(6) 0.0253(6) 0.0028(5) 0.0053(6) 0.0150(7)
F3 0.0543(8) 0.0508(8) 0.0375(7) -0.0061(6) -0.0219(6) 0.0065(7)
F4 0.0270(6) 0.0499(7) 0.0436(7) -0.0032(6) -0.0074(5) -0.0090(5)
F5 0.0240(5) 0.0342(6) 0.0402(6) -0.0070(5) -0.0017(5) -0.0050(5)
F6 0.0698(9) 0.0307(6) 0.0375(7) 0.0183(5) -0.0076(7) 0.0014(6)
F7 0.0818(10) 0.0162(5) 0.0532(8) 0.0018(5) -0.0094(8) 0.0107(6)
F8 0.0709(9) 0.0259(6) 0.0317(6) -0.0072(5) 0.0014(6) 0.0096(6)
F9 0.0428(6) 0.0209(5) 0.0219(5) 0.0039(4) 0.0008(5) 0.0024(5)
F10 0.0479(7) 0.0349(6) 0.0217(5) 0.0046(5) 0.0012(5) -0.0006(5)
N1 0.0379(9) 0.0238(7) 0.0237(8) 0.0006(7) -0.0020(7) -0.0070(7)
N2 0.0278(8) 0.0423(10) 0.0436(11) 0.0003(8) 0.0019(8) 0.0014(8)
N3 0.0280(7) 0.0216(7) 0.0228(8) 0.0027(6) 0.0006(7) -0.0057(6)
N4 0.0273(8) 0.0273(8) 0.0324(9) 0.0025(7) -0.0006(7) 0.0035(6)
C1 0.0325(10) 0.0190(8) 0.0361(10) 0.0045(7) 0.0077(8) 0.0022(7)
C2 0.0507(12) 0.0214(9) 0.0236(9) 0.0043(7) 0.0020(9) 0.0080(9)
C3 0.0417(11) 0.0255(9) 0.0303(10) 0.0017(8) -0.0125(9) 0.0039(9)
C4 0.0276(9) 0.0256(9) 0.0332(10) 0.0036(8) -0.0046(8) -0.0022(8)
C5 0.0258(8) 0.0199(8) 0.0270(9) 0.0028(7) -0.0026(8) -0.0005(7)
C6 0.0276(9) 0.0174(8) 0.0316(9) 0.0010(7) -0.0024(8) -0.0009(7)
C7 0.0255(8) 0.0236(8) 0.0290(9) 0.0010(7) -0.0017(7) -0.0024(7)
C8 0.0268(9) 0.0271(9) 0.0242(8) -0.0002(7) 0.0004(7) 0.0052(7)
C9 0.0313(9) 0.0270(9) 0.0307(10) -0.0032(8) -0.0038(8) 0.0048(8)
C10 0.0420(11) 0.0400(11) 0.0287(10) -0.0088(9) -0.0057(9) 0.0160(10)
C11 0.0601(14) 0.0437(12) 0.0234(9) 0.0025(9) 0.0019(10) 0.0230(11)
C12 0.0566(14) 0.0331(11) 0.0327(11) 0.0072(9) 0.0057(10) 0.0099(10)
C13 0.0441(11) 0.0253(9) 0.0285(10) -0.0005(8) 0.0013(9) 0.0029(9)
C14 0.0265(9) 0.0310(9) 0.0305(10) 0.0007(8) 0.0007(8) -0.0050(8)
C15 0.0406(11) 0.0232(9) 0.0309(10) 0.0110(8) -0.0089(9) -0.0033(8)
C16 0.0482(12) 0.0144(8) 0.0412(12) 0.0011(8) -0.0097(10) 0.0027(8)
C17 0.0423(11) 0.0222(9) 0.0259(9) -0.0036(8) -0.0038(8) 0.0013(8)
C18 0.0291(9) 0.0181(8) 0.0232(8) 0.0032(7) -0.0045(7) -0.0012(7)
C19 0.0229(8) 0.0183(8) 0.0251(8) 0.0006(7) -0.0043(7) -0.0026(7)
C20 0.0280(9) 0.0259(9) 0.0226(8) 0.0024(7) -0.0042(7) -0.0032(7)
C21 0.0250(8) 0.0192(8) 0.0234(8) 0.0003(7) -0.0003(7) -0.0011(7)
C22 0.0269(9) 0.0133(7) 0.0286(9) 0.0005(7) -0.0026(7) 0.0007(7)
C23 0.0292(9) 0.0169(8) 0.0319(9) 0.0018(7) 0.0009(8) 0.0008(7)
C24 0.0261(9) 0.0209(8) 0.0436(11) 0.0002(8) -0.0021(8) -0.0012(7)
C25 0.0339(10) 0.0224(9) 0.0395(11) -0.0016(8) -0.0116(9) -0.0002(8)
C26 0.0392(11) 0.0232(9) 0.0280(9) 0.0002(8) -0.0046(8) 0.0016(8)
C27 0.0304(9) 0.0197(8) 0.0283(9) 0.0005(7) -0.0011(8) -0.0008(7)
C28 0.0254(9) 0.0186(8) 0.0264(9) -0.0006(7) 0.0039(8) 0.0009(7)

loop_
_atom_type_symbol
_atom_type_description
_atom_type_scat_dispersion_real
_atom_type_scat_dispersion_imag
_atom_type_scat_source
C C 0.0181 0.0091 'International Tables Vol C Tables 4.2.6.8 and 6.1.1.4'
H H 0.0000 0.0000 'International Tables Vol C Tables 4.2.6.8 and 6.1.1.4'
F F 0.0727 0.0534 'International Tables Vol C Tables 4.2.6.8 and 6.1.1.4'
N N 0.0311 0.0180 'International Tables Vol C Tables 4.2.6.8 and 6.1.1.4'

loop_
_geom_angle_atom_site_label_1
_geom_angle_atom_site_label_2
_geom_angle_atom_site_label_3
_geom_angle
C8 N1 C7 121.86(16)
C8 N1 H1 114.0(15)
C7 N1 H1 116.7(15)
C22 N3 C21 121.53(15)
C22 N3 H3 113.1(14)
C21 N3 H3 115.3(14)
F1 C1 C2 119.91(18)
F1 C1 C6 120.76(19)
C2 C1 C6 119.34(19)
F2 C2 C3 119.8(2)
F2 C2 C1 119.6(2)
C3 C2 C1 120.52(18)
F3 C3 C2 120.31(19)
F3 C3 C4 120.8(2)
C2 C3 C4 118.90(19)
F4 C4 C3 118.65(18)
F4 C4 C5 118.96(18)
C3 C4 C5 122.38(19)
C6 C5 C4 117.05(17)
C6 C5 C7 121.50(17)
C4 C5 C7 121.40(17)
F5 C6 C1 118.30(18)
F5 C6 C5 119.89(17)
C1 C6 C5 121.80(18)
N1 C7 C14 113.63(16)
N1 C7 C5 109.76(15)
C14 C7 C5 110.58(15)
N1 C7 H7 107.5
C14 C7 H7 107.5
C5 C7 H7 107.5
C9 C8 C13 119.37(17)
C9 C8 N1 123.11(17)
C13 C8 N1 117.48(17)
C8 C9 C10 119.63(19)
C8 C9 H9 120.2
C10 C9 H9 120.2
C11 C10 C9 121.02(19)
C11 C10 H10 119.5
C9 C10 H10 119.5
C10 C11 C12 119.11(19)
C10 C11 H11 120.4
C12 C11 H11 120.4
C13 C12 C11 120.5(2)
C13 C12 H12 119.8
C11 C12 H12 119.8
C12 C13 C8 120.38(19)
C12 C13 H13 119.8
C8 C13 H13 119.8
N2 C14 C7 178.7(2)
F6 C15 C16 120.19(18)
F6 C15 C20 120.17(18)
C16 C15 C20 119.64(17)
F7 C16 C15 120.53(18)
F7 C16 C17 119.19(19)
C15 C16 C17 120.28(18)
F8 C17 C18 121.21(17)
F8 C17 C16 119.78(17)
C18 C17 C16 119.00(18)
F9 C18 C17 118.08(16)
F9 C18 C19 119.51(15)
C17 C18 C19 122.40(16)
C20 C19 C18 116.78(16)
C20 C19 C21 122.15(16)
C18 C19 C21 121.03(15)
F10 C20 C15 118.12(16)
F10 C20 C19 120.00(16)
C15 C20 C19 121.88(17)
N3 C21 C28 106.46(14)
N3 C21 C19 114.81(15)
C28 C21 C19 110.32(14)
N3 C21 H21 108.4
C28 C21 H21 108.4
C19 C21 H21 108.4
C27 C22 C23 118.96(17)
C27 C22 N3 122.94(17)
C23 C22 N3 117.91(17)
C24 C23 C22 120.35(18)
C24 C23 H23 119.8
C22 C23 H23 119.8
C23 C24 C25 120.72(19)
C23 C24 H24 119.6
C25 C24 H24 119.6
C26 C25 C24 118.96(18)
C26 C25 H25 120.5
C24 C25 H25 120.5
C25 C26 C27 121.12(19)
C25 C26 H26 119.4
C27 C26 H26 119.4
C26 C27 C22 119.77(18)
C26 C27 H27 120.1
C22 C27 H27 120.1
N4 C28 C21 176.85(19)

loop_
_geom_bond_atom_site_label_1
_geom_bond_atom_site_label_2
_geom_bond_distance
F1 C1 1.332(2)
F2 C2 1.339(2)
F3 C3 1.336(2)
F4 C4 1.340(2)
F5 C6 1.342(2)
F6 C15 1.347(2)
F7 C16 1.339(2)
F8 C17 1.336(2)
F9 C18 1.344(2)
F10 C20 1.348(2)
N1 C8 1.408(2)
N1 C7 1.444(2)
N1 H1 0.85(2)
N2 C14 1.143(3)
N3 C22 1.402(2)
N3 C21 1.449(2)
N3 H3 0.92(2)
N4 C28 1.146(2)
C1 C2 1.381(3)
C1 C6 1.382(3)
C2 C3 1.376(3)
C3 C4 1.380(3)
C4 C5 1.387(3)
C5 C6 1.385(3)
C5 C7 1.514(3)
C7 C14 1.492(3)
C7 H7 1.0000
C8 C9 1.391(3)
C8 C13 1.392(3)
C9 C10 1.393(3)
C9 H9 0.9500
C10 C11 1.379(3)
C10 H10 0.9500
C11 C12 1.391(3)
C11 H11 0.9500
C12 C13 1.382(3)
C12 H12 0.9500
C13 H13 0.9500
C15 C16 1.369(3)
C15 C20 1.380(3)
C16 C17 1.383(3)
C17 C18 1.374(3)
C18 C19 1.387(3)
C19 C20 1.385(2)
C19 C21 1.530(2)
C21 C28 1.478(3)
C21 H21 1.0000
C22 C27 1.398(3)
C22 C23 1.400(3)
C23 C24 1.380(3)
C23 H23 0.9500
C24 C25 1.390(3)
C24 H24 0.9500
C25 C26 1.385(3)
C25 H25 0.9500
C26 C27 1.388(3)
C26 H26 0.9500
C27 H27 0.9500

loop_
_geom_torsion_atom_site_label_1
_geom_torsion_atom_site_label_2
_geom_torsion_atom_site_label_3
_geom_torsion_atom_site_label_4
_geom_torsion
F1 C1 C2 F2 -0.1(3)
C6 C1 C2 F2 179.95(17)
F1 C1 C2 C3 179.53(18)
C6 C1 C2 C3 -0.4(3)
F2 C2 C3 F3 -0.4(3)
C1 C2 C3 F3 179.89(17)
F2 C2 C3 C4 179.90(16)
C1 C2 C3 C4 0.2(3)
F3 C3 C4 F4 -0.7(3)
C2 C3 C4 F4 178.91(18)
F3 C3 C4 C5 -179.68(18)
C2 C3 C4 C5 0.0(3)
F4 C4 C5 C6 -178.98(17)
C3 C4 C5 C6 0.0(3)
F4 C4 C5 C7 -1.4(3)
C3 C4 C5 C7 177.49(17)
F1 C1 C6 F5 1.0(3)
C2 C1 C6 F5 -179.11(16)
F1 C1 C6 C5 -179.60(17)
C2 C1 C6 C5 0.3(3)
C4 C5 C6 F5 179.32(16)
C7 C5 C6 F5 1.8(3)
C4 C5 C6 C1 -0.1(3)
C7 C5 C6 C1 -177.64(17)
C8 N1 C7 C14 69.2(2)
C8 N1 C7 C5 -166.36(16)
C6 C5 C7 N1 105.2(2)
C4 C5 C7 N1 -72.2(2)
C6 C5 C7 C14 -128.65(18)
C4 C5 C7 C14 53.9(2)
C7 N1 C8 C9 9.8(3)
C7 N1 C8 C13 -172.19(18)
C13 C8 C9 C10 -0.5(3)
N1 C8 C9 C10 177.47(18)
C8 C9 C10 C11 0.8(3)
C9 C10 C11 C12 -0.4(4)
C10 C11 C12 C13 -0.3(4)
C11 C12 C13 C8 0.6(4)
C9 C8 C13 C12 -0.2(3)
N1 C8 C13 C12 -178.28(19)
F6 C15 C16 F7 0.2(3)
C20 C15 C16 F7 -179.92(19)
F6 C15 C16 C17 179.95(19)
C20 C15 C16 C17 -0.2(3)
F7 C16 C17 F8 1.1(3)
C15 C16 C17 F8 -178.6(2)
F7 C16 C17 C18 -179.97(19)
C15 C16 C17 C18 0.3(3)
F8 C17 C18 F9 -0.1(3)
C16 C17 C18 F9 -179.00(18)
F8 C17 C18 C19 179.41(18)
C16 C17 C18 C19 0.5(3)
F9 C18 C19 C20 178.16(16)
C17 C18 C19 C20 -1.3(3)
F9 C18 C19 C21 0.6(3)
C17 C18 C19 C21 -178.90(18)
F6 C15 C20 F10 -0.5(3)
C16 C15 C20 F10 179.69(19)
F6 C15 C20 C19 179.15(18)
C16 C15 C20 C19 -0.7(3)
C18 C19 C20 F10 -178.98(16)
C21 C19 C20 F10 -1.4(3)
C18 C19 C20 C15 1.4(3)
C21 C19 C20 C15 178.98(18)
C22 N3 C21 C28 -160.57(16)
C22 N3 C21 C19 77.1(2)
C20 C19 C21 N3 -111.76(19)
C18 C19 C21 N3 65.7(2)
C20 C19 C21 C28 127.97(18)
C18 C19 C21 C28 -54.5(2)
C21 N3 C22 C27 35.7(3)
C21 N3 C22 C23 -149.28(17)
C27 C22 C23 C24 3.2(3)
N3 C22 C23 C24 -172.05(16)
C22 C23 C24 C25 -0.3(3)
C23 C24 C25 C26 -2.2(3)
C24 C25 C26 C27 1.9(3)
C25 C26 C27 C22 1.0(3)
C23 C22 C27 C26 -3.5(3)
N3 C22 C27 C26 171.49(17)
